data_7027454
loop_
_publ_author_name
'Alder, Mark J.'
'Cross, Wendy I.'
'Flower, Kevin R.'
'Pritchard, Robin G.'

_publ_section_title
;
 Azo-containing tertiary phosphines: synthesis, reactivity and structural
 characterisation
;
_journal_issue 15
_journal_name_full 'Journal of the Chemical Society, Dalton Transactions'
_journal_page_first 2563
_journal_paper_doi 10.1039/a902885d
_journal_year 1999
_chemical_formula_sum 'C31 H25 N2 O2 P S'
_chemical_formula_weight 520.56
_chemical_name_systematic
; 
 ? 
;
_space_group_IT_number 2
_symmetry_cell_setting triclinic
_symmetry_space_group_name_Hall '-P 1'
_symmetry_space_group_name_H-M 'P -1'
_atom_sites_solution_hydrogens geom
_atom_sites_solution_primary direct
_atom_sites_solution_secondary difmap
_audit_creation_method SHELXL-97
_cell_angle_alpha 107.558(17)
_cell_angle_beta 94.483(18)
_cell_angle_gamma 108.463(16)
_cell_formula_units_Z 2
_cell_length_a 8.865(2)
_cell_length_b 12.054(3)
_cell_length_c 13.935(3)
_cell_measurement_temperature 203(2)
_cell_volume 1321.6(6)
_computing_structure_refinement 'SHELXL-97 (Sheldrick, 1997)'
_computing_structure_solution 'SHELXS-97 (Sheldrick, 1990)'
_diffrn_ambient_temperature 203(2)
_diffrn_measured_fraction_theta_full 0.999
_diffrn_measured_fraction_theta_max 0.999
_diffrn_radiation_monochromator graphite
_diffrn_radiation_source 'fine-focus sealed tube'
_diffrn_radiation_type MoK\a
_diffrn_radiation_wavelength 0.71069
_diffrn_reflns_av_R_equivalents 0.0171
_diffrn_reflns_av_sigmaI/netI 0.0337
_diffrn_reflns_limit_h_max 10
_diffrn_reflns_limit_h_min 0
_diffrn_reflns_limit_k_max 13
_diffrn_reflns_limit_k_min -14
_diffrn_reflns_limit_l_max 16
_diffrn_reflns_limit_l_min -16
_diffrn_reflns_number 4969
_diffrn_reflns_theta_full 24.97
_diffrn_reflns_theta_max 24.97
_diffrn_reflns_theta_min 1.56
_exptl_absorpt_coefficient_mu 0.215
_exptl_crystal_colour red
_exptl_crystal_density_diffrn 1.308
_exptl_crystal_density_method 'not measured'
_exptl_crystal_description block
_exptl_crystal_F_000 544
_exptl_crystal_size_max 0.25
_exptl_crystal_size_mid 0.2
_exptl_crystal_size_min 0.2
_refine_diff_density_max 0.551
_refine_diff_density_min -0.222
_refine_diff_density_rms 0.043
_refine_ls_extinction_method none
_refine_ls_goodness_of_fit_ref 1.016
_refine_ls_hydrogen_treatment mixed
_refine_ls_matrix_type full
_refine_ls_number_parameters 412
_refine_ls_number_reflns 4640
_refine_ls_number_restraints 0
_refine_ls_restrained_S_all 1.016
_refine_ls_R_factor_all 0.0648
_refine_ls_R_factor_gt 0.0412
_refine_ls_shift/su_max 0.017
_refine_ls_shift/su_mean 0.000
_refine_ls_structure_factor_coef Fsqd
_refine_ls_weighting_details 'calc w=1/[\s^2^(Fo^2^)+(0.0543P)^2^+0.4784P] where P=(Fo^2^+2Fc^2^)/3'
_refine_ls_weighting_scheme calc
_refine_ls_wR_factor_gt 0.0964
_refine_ls_wR_factor_ref 0.1077
_reflns_number_gt 3501
_reflns_number_total 4640
_reflns_threshold_expression >2sigma(I)
_cod_data_source_file 902885dsup1.cif
_cod_data_source_block mald6
_cod_depositor_comments
;
The following automatic conversions were performed:
'_atom_site_symetry_multiplicity' tag replaced with
'_atom_site_symmetry_multiplicity'.

Automatic conversion script
Id: cif_correct_tags 1440 2010-10-19 06:21:57Z saulius 

The following automatic conversions were performed:

'_symmetry_cell_setting' value 'Triclinic' changed to 'triclinic'
according to /home/saulius/struct/CIF-dictionaries/cif_core.dic
dictionary named 'cif_core.dic' version 2.4.2 from 2011-04-26.

Automatic conversion script
Id: cif_fix_values 1891 2012-01-12 08:04:46Z andrius 
;
_cod_original_cell_volume 1321.5(5)
_cod_database_code 7027454

loop_
_symmetry_equiv_pos_as_xyz
'x, y, z'
'-x, -y, -z'

loop_
_atom_site_label
_atom_site_type_symbol
_atom_site_fract_x
_atom_site_fract_y
_atom_site_fract_z
_atom_site_U_iso_or_equiv
_atom_site_adp_type
_atom_site_occupancy
_atom_site_symmetry_multiplicity
_atom_site_calc_flag
_atom_site_refinement_flags
S1 S 0.25124(8) 0.68422(6) 0.03971(5) 0.03844(18) Uani 1 1 d .
N1 N 0.7071(2) 0.6003(2) 0.51672(16) 0.0383(5) Uani 1 1 d .
N2 N 0.7437(2) 0.53841(19) 0.56383(17) 0.0398(5) Uani 1 1 d .
P1 P 0.36650(7) 0.79525(5) 0.17744(4) 0.02805(16) Uani 1 1 d .
O1 O 0.83410(19) 0.41169(15) 0.39707(13) 0.0353(4) Uani 1 1 d .
O2 O 0.6093(2) 0.25312(16) 0.38608(13) 0.0413(4) Uani 1 1 d .
H3 H 0.776(3) 0.375(2) 0.2104(19) 0.035(7) Uiso 1 1 d .
H4 H 0.631(3) 0.457(2) 0.1232(19) 0.029(6) Uiso 1 1 d .
H5 H 0.492(3) 0.601(2) 0.1253(19) 0.030(6) Uiso 1 1 d .
H7 H 0.438(3) 0.820(2) 0.3923(19) 0.039(7) Uiso 1 1 d .
H8 H 0.554(3) 0.725(2) 0.476(2) 0.042(7) Uiso 1 1 d .
H12 H 0.678(4) 0.727(3) 0.692(2) 0.061(10) Uiso 1 1 d .
H13 H 0.709(4) 0.805(3) 0.865(2) 0.060(9) Uiso 1 1 d .
H15 H 0.914(3) 0.552(2) 0.876(2) 0.045(7) Uiso 1 1 d .
H16 H 0.871(3) 0.475(3) 0.693(2) 0.056(8) Uiso 1 1 d .
H19 H 0.379(3) 1.030(2) 0.3210(18) 0.036(7) Uiso 1 1 d .
H20 H 0.199(4) 1.094(3) 0.410(2) 0.064(10) Uiso 1 1 d .
H21 H -0.049(4) 0.955(3) 0.407(2) 0.058(9) Uiso 1 1 d .
H22 H -0.120(4) 0.756(3) 0.305(2) 0.059(9) Uiso 1 1 d .
H23 H 0.053(3) 0.685(3) 0.205(2) 0.050(8) Uiso 1 1 d .
H25 H 0.379(4) 0.994(3) 0.105(2) 0.056(8) Uiso 1 1 d .
H26 H 0.600(4) 1.158(3) 0.089(2) 0.063(9) Uiso 1 1 d .
H27 H 0.864(4) 1.185(3) 0.146(2) 0.063(9) Uiso 1 1 d .
H28 H 0.921(4) 1.055(3) 0.222(2) 0.068(10) Uiso 1 1 d .
H29 H 0.710(3) 0.897(3) 0.244(2) 0.047(8) Uiso 1 1 d .
C1 C 0.6844(3) 0.5498(2) 0.40777(17) 0.0290(5) Uani 1 1 d .
C2 C 0.7428(3) 0.4630(2) 0.35070(18) 0.0311(5) Uani 1 1 d .
C3 C 0.7264(3) 0.4306(2) 0.24449(19) 0.0352(6) Uani 1 1 d .
C4 C 0.6464(3) 0.4815(2) 0.19371(19) 0.0337(5) Uani 1 1 d .
C5 C 0.5066(3) 0.6284(2) 0.19603(18) 0.0290(5) Uani 1 1 d .
C6 C 0.4555(3) 0.7207(2) 0.24827(17) 0.0275(5) Uani 1 1 d .
C7 C 0.4775(3) 0.7573(2) 0.35589(18) 0.0306(5) Uani 1 1 d .
C8 C 0.5474(3) 0.7013(2) 0.40771(19) 0.0305(5) Uani 1 1 d .
C9 C 0.6052(3) 0.6077(2) 0.35565(17) 0.0272(5) Uani 1 1 d .
C10 C 0.5842(3) 0.5711(2) 0.24730(17) 0.0276(5) Uani 1 1 d .
C11 C 0.7681(3) 0.5967(2) 0.67369(18) 0.0360(6) Uani 1 1 d .
C12 C 0.7177(3) 0.6931(3) 0.7207(2) 0.0444(7) Uani 1 1 d .
C13 C 0.7394(3) 0.7385(3) 0.8279(2) 0.0469(7) Uani 1 1 d .
C14 C 0.8100(3) 0.6858(3) 0.88625(18) 0.0398(6) Uani 1 1 d .
C15 C 0.8596(3) 0.5904(2) 0.8360(2) 0.0388(6) Uani 1 1 d .
C16 C 0.8382(3) 0.5454(3) 0.7311(2) 0.0387(6) Uani 1 1 d .
C17 C 0.8286(4) 0.7305(4) 1.0014(2) 0.0720(10) Uani 1 1 d .
H17A H 0.8402 0.6663 1.0266 0.108 Uiso 1 1 calc R
H17B H 0.7335 0.7482 1.0203 0.108 Uiso 1 1 calc R
H17C H 0.9240 0.8056 1.0313 0.108 Uiso 1 1 calc R
C18 C 0.2353(3) 0.8531(2) 0.25566(17) 0.0285(5) Uani 1 1 d .
C19 C 0.2803(3) 0.9756(3) 0.3194(2) 0.0412(6) Uani 1 1 d .
C20 C 0.1738(4) 1.0138(3) 0.3759(2) 0.0504(7) Uani 1 1 d .
C21 C 0.0237(3) 0.9306(3) 0.3697(2) 0.0469(7) Uani 1 1 d .
C22 C -0.0207(3) 0.8086(3) 0.3078(2) 0.0447(7) Uani 1 1 d .
C23 C 0.0834(3) 0.7696(2) 0.2496(2) 0.0369(6) Uani 1 1 d .
C24 C 0.5311(3) 0.9292(2) 0.17750(18) 0.0313(5) Uani 1 1 d .
C25 C 0.4973(3) 1.0090(2) 0.1324(2) 0.0406(6) Uani 1 1 d .
C26 C 0.6208(4) 1.1052(3) 0.1228(2) 0.0469(7) Uani 1 1 d .
C27 C 0.7789(4) 1.1229(3) 0.1572(2) 0.0503(8) Uani 1 1 d .
C28 C 0.8136(4) 1.0463(3) 0.2029(3) 0.0543(8) Uani 1 1 d .
C29 C 0.6903(3) 0.9496(3) 0.2137(2) 0.0440(7) Uani 1 1 d .
C30 C 0.7520(3) 0.3055(2) 0.41415(19) 0.0352(6) Uani 1 1 d .
C31 C 0.8647(3) 0.2676(3) 0.4706(2) 0.0505(7) Uani 1 1 d .
H31A H 0.8033 0.1953 0.4866 0.076 Uiso 1 1 calc R
H31B H 0.9236 0.3357 0.5337 0.076 Uiso 1 1 calc R
H31C H 0.9406 0.2471 0.4283 0.076 Uiso 1 1 calc R

loop_
_atom_site_aniso_label
_atom_site_aniso_U_11
_atom_site_aniso_U_22
_atom_site_aniso_U_33
_atom_site_aniso_U_23
_atom_site_aniso_U_13
_atom_site_aniso_U_12
S1 0.0446(4) 0.0388(4) 0.0270(3) 0.0093(3) 0.0012(3) 0.0118(3)
N1 0.0288(11) 0.0484(13) 0.0395(12) 0.0237(11) 0.0043(9) 0.0085(10)
N2 0.0355(12) 0.0369(12) 0.0451(13) 0.0166(10) 0.0052(10) 0.0088(10)
P1 0.0288(3) 0.0274(3) 0.0275(3) 0.0114(2) 0.0048(2) 0.0078(3)
O1 0.0268(9) 0.0352(9) 0.0442(10) 0.0171(8) 0.0024(7) 0.0093(7)
O2 0.0348(11) 0.0425(10) 0.0446(10) 0.0177(8) 0.0054(8) 0.0094(8)
C1 0.0240(11) 0.0296(12) 0.0283(12) 0.0113(10) 0.0038(9) 0.0022(10)
C2 0.0246(12) 0.0293(12) 0.0385(13) 0.0153(10) 0.0021(10) 0.0060(10)
C3 0.0345(13) 0.0327(13) 0.0374(14) 0.0085(11) 0.0079(11) 0.0139(11)
C4 0.0377(14) 0.0333(13) 0.0257(13) 0.0065(10) 0.0058(10) 0.0107(11)
C5 0.0305(12) 0.0287(12) 0.0250(12) 0.0116(10) 0.0060(10) 0.0044(10)
C6 0.0251(11) 0.0246(11) 0.0288(12) 0.0110(10) 0.0039(9) 0.0021(9)
C7 0.0330(13) 0.0280(12) 0.0294(12) 0.0069(10) 0.0069(10) 0.0116(11)
C8 0.0307(13) 0.0318(13) 0.0250(12) 0.0085(10) 0.0048(10) 0.0073(10)
C9 0.0237(11) 0.0244(11) 0.0302(12) 0.0108(9) 0.0059(9) 0.0030(9)
C10 0.0244(11) 0.0260(11) 0.0273(11) 0.0081(9) 0.0050(9) 0.0032(9)
C11 0.0305(13) 0.0361(14) 0.0347(13) 0.0123(11) 0.0069(10) 0.0030(11)
C12 0.0358(15) 0.0495(17) 0.0494(17) 0.0295(14) -0.0023(12) 0.0082(13)
C13 0.0449(16) 0.0453(16) 0.0500(17) 0.0127(14) 0.0067(13) 0.0195(14)
C14 0.0346(14) 0.0493(16) 0.0316(13) 0.0136(12) 0.0039(11) 0.0108(12)
C15 0.0296(13) 0.0454(15) 0.0408(15) 0.0202(12) 0.0029(11) 0.0084(12)
C16 0.0300(13) 0.0415(15) 0.0396(14) 0.0132(12) 0.0051(11) 0.0072(12)
C17 0.073(2) 0.108(3) 0.0353(16) 0.0165(18) 0.0088(15) 0.041(2)
C18 0.0260(12) 0.0326(12) 0.0272(12) 0.0134(10) 0.0026(9) 0.0086(10)
C19 0.0288(14) 0.0395(15) 0.0432(15) 0.0066(12) 0.0081(12) 0.0035(12)
C20 0.0455(17) 0.0452(17) 0.0465(17) -0.0020(14) 0.0114(13) 0.0140(14)
C21 0.0340(15) 0.068(2) 0.0360(14) 0.0108(14) 0.0096(12) 0.0212(14)
C22 0.0252(14) 0.0578(18) 0.0454(16) 0.0196(14) 0.0076(12) 0.0056(13)
C23 0.0326(14) 0.0345(14) 0.0388(14) 0.0135(12) 0.0050(11) 0.0052(11)
C24 0.0312(13) 0.0297(12) 0.0338(13) 0.0126(10) 0.0116(10) 0.0091(10)
C25 0.0427(16) 0.0369(14) 0.0433(15) 0.0191(12) 0.0071(12) 0.0111(12)
C26 0.0578(19) 0.0359(15) 0.0479(16) 0.0219(13) 0.0133(14) 0.0104(14)
C27 0.0500(18) 0.0338(15) 0.0655(19) 0.0195(14) 0.0270(15) 0.0067(13)
C28 0.0318(15) 0.0458(17) 0.085(2) 0.0252(16) 0.0149(15) 0.0106(13)
C29 0.0355(15) 0.0367(15) 0.0638(18) 0.0253(14) 0.0100(13) 0.0105(12)
C30 0.0350(15) 0.0369(14) 0.0341(13) 0.0125(11) 0.0087(11) 0.0127(12)
C31 0.0477(17) 0.0535(17) 0.0585(18) 0.0282(15) 0.0052(14) 0.0216(14)

loop_
_atom_type_symbol
_atom_type_description
_atom_type_scat_dispersion_real
_atom_type_scat_dispersion_imag
_atom_type_scat_source
C C 0.0033 0.0016 'International Tables Vol C Tables 4.2.6.8 and 6.1.1.4'
H H 0.0000 0.0000 'International Tables Vol C Tables 4.2.6.8 and 6.1.1.4'
O O 0.0106 0.0060 'International Tables Vol C Tables 4.2.6.8 and 6.1.1.4'
P P 0.1023 0.0942 'International Tables Vol C Tables 4.2.6.8 and 6.1.1.4'
N N 0.0061 0.0033 'International Tables Vol C Tables 4.2.6.8 and 6.1.1.4'
S S 0.1246 0.1234 'International Tables Vol C Tables 4.2.6.8 and 6.1.1.4'

loop_
_geom_angle_atom_site_label_1
_geom_angle_atom_site_label_2
_geom_angle_atom_site_label_3
_geom_angle
N2 N1 C1 116.0(2)
N1 N2 C11 112.8(2)
C24 P1 C6 105.69(11)
C24 P1 C18 106.99(11)
C6 P1 C18 105.29(10)
C24 P1 S1 112.78(8)
C6 P1 S1 113.06(8)
C18 P1 S1 112.45(8)
C30 O1 C2 117.01(18)
C2 C1 N1 127.5(2)
C2 C1 C9 118.4(2)
N1 C1 C9 113.7(2)
C1 C2 O1 121.5(2)
C1 C2 C3 121.9(2)
O1 C2 C3 116.3(2)
C4 C3 C2 120.2(2)
C3 C4 C10 120.8(2)
C6 C5 C10 121.6(2)
C5 C6 C7 119.0(2)
C5 C6 P1 118.89(17)
C7 C6 P1 122.05(18)
C8 C7 C6 121.0(2)
C7 C8 C9 121.1(2)
C8 C9 C10 118.1(2)
C8 C9 C1 122.7(2)
C10 C9 C1 119.2(2)
C4 C10 C5 121.4(2)
C4 C10 C9 119.3(2)
C5 C10 C9 119.2(2)
C16 C11 C12 120.3(2)
C16 C11 N2 115.7(2)
C12 C11 N2 123.9(2)
C11 C12 C13 119.3(3)
C14 C13 C12 120.3(3)
C15 C14 C13 118.3(2)
C15 C14 C17 120.8(3)
C13 C14 C17 120.9(3)
C16 C15 C14 121.7(3)
C11 C16 C15 120.1(3)
C23 C18 C19 119.5(2)
C23 C18 P1 117.51(19)
C19 C18 P1 123.02(18)
C20 C19 C18 120.0(3)
C21 C20 C19 120.2(3)
C20 C21 C22 120.0(3)
C21 C22 C23 120.5(3)
C22 C23 C18 119.8(3)
C29 C24 C25 119.0(2)
C29 C24 P1 122.07(19)
C25 C24 P1 118.72(19)
C26 C25 C24 120.2(3)
C25 C26 C27 120.2(3)
C28 C27 C26 120.2(3)
C27 C28 C29 120.3(3)
C28 C29 C24 120.2(3)
O2 C30 O1 122.7(2)
O2 C30 C31 126.9(2)
O1 C30 C31 110.5(2)

loop_
_geom_bond_atom_site_label_1
_geom_bond_atom_site_label_2
_geom_bond_distance
S1 P1 1.9484(10)
N1 N2 1.227(3)
N1 C1 1.426(3)
N2 C11 1.445(3)
P1 C24 1.801(2)
P1 C6 1.807(2)
P1 C18 1.811(2)
O1 C30 1.358(3)
O1 C2 1.390(3)
O2 C30 1.192(3)
C1 C2 1.378(3)
C1 C9 1.429(3)
C2 C3 1.395(3)
C3 C4 1.356(4)
C4 C10 1.408(3)
C5 C6 1.362(3)
C5 C10 1.409(3)
C6 C7 1.408(3)
C7 C8 1.361(3)
C8 C9 1.412(3)
C9 C10 1.418(3)
C11 C16 1.369(4)
C11 C12 1.377(4)
C12 C13 1.401(4)
C13 C14 1.392(4)
C14 C15 1.375(4)
C14 C17 1.508(4)
C15 C16 1.370(4)
C18 C23 1.381(3)
C18 C19 1.381(3)
C19 C20 1.377(4)
C20 C21 1.367(4)
C21 C22 1.370(4)
C22 C23 1.375(4)
C24 C29 1.379(4)
C24 C25 1.388(3)
C25 C26 1.369(4)
C26 C27 1.373(4)
C27 C28 1.362(4)
C28 C29 1.378(4)
C30 C31 1.486(4)
